data_4028771
loop_
_publ_author_name
'Sean K. Liew'
'Zhi He'
'Jeffrey D. St. Denis'
'Andrei K. Yudin'

_publ_section_title
;
 Stereocontrolled Synthesis of 1,2- and 1,3-Diamine Building Blocks from
 Aziridine Aldehyde Dimers
;
_journal_name_full 'Journal of Organic Chemistry'
_journal_page_first 11637
_journal_page_last 11645
_journal_paper_doi 10.1021/jo401489q
_journal_volume 78
_journal_year 2013
_chemical_absolute_configuration ad
_chemical_formula_moiety 'C15 H20 N2 O'
_chemical_formula_sum 'C15 H20 N2 O'
_chemical_formula_weight 244.33
_chemical_name_systematic
; 
 ? 
;
_space_group_IT_number 4
_symmetry_cell_setting monoclinic
_symmetry_space_group_name_Hall 'P 2yb'
_symmetry_space_group_name_H-M 'P 1 21 1'
_atom_sites_solution_hydrogens geom
_atom_sites_solution_primary direct
_atom_sites_solution_secondary difmap
_audit_creation_method SHELXL-97
_cell_angle_alpha 90.00
_cell_angle_beta 95.623(2)
_cell_angle_gamma 90.00
_cell_formula_units_Z 2
_cell_length_a 8.6341(3)
_cell_length_b 5.2309(2)
_cell_length_c 15.2310(6)
_cell_measurement_reflns_used 6416
_cell_measurement_temperature 150(2)
_cell_measurement_theta_max 66.42
_cell_measurement_theta_min 5.66
_cell_volume 684.58(4)
_computing_cell_refinement APEX2
_computing_data_collection 'APEX2 (Bruker, 2007)'
_computing_data_reduction 'SAINT (Bruker, 2007)'
_computing_molecular_graphics 'PLATON (Spek, 2009)'
_computing_publication_material 'SHELXTL (Sheldrick, 2008)'
_computing_structure_refinement 'SHELXL-97 (Sheldrick, 2008)'
_computing_structure_solution 'SHELXS-97 (Sheldrick, 2008)'
_diffrn_ambient_temperature 150(2)
_diffrn_measured_fraction_theta_full 0.967
_diffrn_measured_fraction_theta_max 0.967
_diffrn_measurement_device_type 'Bruker Kappa APEX-II DUO CCD'
_diffrn_measurement_method '\f and \w scans'
_diffrn_radiation_monochromator 'multi-layer optics'
_diffrn_radiation_source 'Bruker Imus'
_diffrn_radiation_type CuK\a
_diffrn_radiation_wavelength 1.54178
_diffrn_reflns_av_R_equivalents 0.0231
_diffrn_reflns_av_sigmaI/netI 0.0284
_diffrn_reflns_limit_h_max 9
_diffrn_reflns_limit_h_min -10
_diffrn_reflns_limit_k_max 6
_diffrn_reflns_limit_k_min -6
_diffrn_reflns_limit_l_max 17
_diffrn_reflns_limit_l_min -11
_diffrn_reflns_number 6656
_diffrn_reflns_theta_full 66.42
_diffrn_reflns_theta_max 66.41
_diffrn_reflns_theta_min 5.66
_exptl_absorpt_coefficient_mu 0.588
_exptl_absorpt_correction_T_max 0.7528
_exptl_absorpt_correction_T_min 0.6876
_exptl_absorpt_correction_type multi-scan
_exptl_absorpt_process_details 'SADABS (Sheldrick, 1996)'
_exptl_crystal_colour colourless
_exptl_crystal_density_diffrn 1.185
_exptl_crystal_description Block
_exptl_crystal_F_000 264
_exptl_crystal_size_max 0.15
_exptl_crystal_size_mid 0.10
_exptl_crystal_size_min 0.10
_refine_diff_density_max 0.122
_refine_diff_density_min -0.171
_refine_diff_density_rms 0.037
_refine_ls_abs_structure_details 'Flack H D (1983), Acta Cryst. A39, 876-881'
_refine_ls_abs_structure_Flack 0.0(2)
_refine_ls_extinction_method none
_refine_ls_goodness_of_fit_ref 1.111
_refine_ls_hydrogen_treatment mixed
_refine_ls_matrix_type full
_refine_ls_number_parameters 167
_refine_ls_number_reflns 2284
_refine_ls_number_restraints 1
_refine_ls_restrained_S_all 1.111
_refine_ls_R_factor_all 0.0276
_refine_ls_R_factor_gt 0.0275
_refine_ls_shift/su_max 0.000
_refine_ls_shift/su_mean 0.000
_refine_ls_structure_factor_coef Fsqd
_refine_ls_weighting_details 'calc w=1/[\s^2^(Fo^2^)+(0.0271P)^2^+0.1040P] where P=(Fo^2^+2Fc^2^)/3'
_refine_ls_weighting_scheme calc
_refine_ls_wR_factor_gt 0.0681
_refine_ls_wR_factor_ref 0.0683
_reflns_number_gt 2273
_reflns_number_total 2284
_reflns_threshold_expression I>2\s(I)
_cod_data_source_file jo401489q_si_001_2.cif
_cod_data_source_block d1291
_cod_original_sg_symbol_H-M 'P 21'
_cod_database_code 4028771

loop_
_symmetry_equiv_pos_as_xyz
'x, y, z'
'-x, y+1/2, -z'

loop_
_atom_site_label
_atom_site_type_symbol
_atom_site_fract_x
_atom_site_fract_y
_atom_site_fract_z
_atom_site_U_iso_or_equiv
_atom_site_adp_type
_atom_site_occupancy
_atom_site_symmetry_multiplicity
_atom_site_calc_flag
_atom_site_refinement_flags
O1 O -0.04800(9) 0.67531(19) 0.12444(5) 0.0331(2) Uani 1 1 d .
N1 N 0.52494(12) 0.2667(2) 0.04818(6) 0.0274(2) Uani 1 1 d .
N2 N 0.25683(11) 0.4756(2) 0.17683(6) 0.0235(2) Uani 1 1 d .
C1 C 0.42856(13) 0.4823(2) 0.18343(7) 0.0223(2) Uani 1 1 d .
H1A H 0.4626 0.6377 0.1522 0.027 Uiso 1 1 calc R
C2 C 0.48963(13) 0.2466(2) 0.14073(7) 0.0236(3) Uani 1 1 d .
H2A H 0.4437 0.0804 0.1577 0.028 Uiso 1 1 calc R
C3 C 0.65221(13) 0.2355(3) 0.11931(8) 0.0299(3) Uani 1 1 d .
H3A H 0.7059 0.0681 0.1245 0.036 Uiso 1 1 calc R
H3B H 0.7195 0.3852 0.1348 0.036 Uiso 1 1 calc R
C4 C 0.19004(13) 0.4764(3) 0.08443(7) 0.0280(3) Uani 1 1 d .
H4A H 0.2294 0.3276 0.0532 0.034 Uiso 1 1 calc R
H4B H 0.2218 0.6339 0.0549 0.034 Uiso 1 1 calc R
C5 C 0.01470(14) 0.4643(3) 0.08037(8) 0.0317(3) Uani 1 1 d .
H5A H -0.0294 0.4631 0.0179 0.038 Uiso 1 1 calc R
H5B H -0.0162 0.3031 0.1079 0.038 Uiso 1 1 calc R
C6 C 0.01654(14) 0.6780(3) 0.21417(8) 0.0346(3) Uani 1 1 d .
H6A H -0.0155 0.5211 0.2439 0.041 Uiso 1 1 calc R
H6B H -0.0248 0.8268 0.2445 0.041 Uiso 1 1 calc R
C7 C 0.19253(14) 0.6926(3) 0.22153(8) 0.0315(3) Uani 1 1 d .
H7A H 0.2249 0.8539 0.1947 0.038 Uiso 1 1 calc R
H7B H 0.2337 0.6926 0.2845 0.038 Uiso 1 1 calc R
C8 C 0.49503(13) 0.4921(3) 0.27849(7) 0.0248(3) Uani 1 1 d .
H8A H 0.4585 0.3701 0.3178 0.030 Uiso 1 1 calc R
C9 C 0.60082(13) 0.6587(3) 0.31112(7) 0.0258(3) Uani 1 1 d .
H9A H 0.6342 0.7827 0.2715 0.031 Uiso 1 1 calc R
C10 C 0.67228(13) 0.6705(3) 0.40350(7) 0.0266(3) Uani 1 1 d .
C11 C 0.63384(16) 0.4979(3) 0.46733(8) 0.0358(3) Uani 1 1 d .
H11A H 0.5616 0.3650 0.4514 0.043 Uiso 1 1 calc R
C12 C 0.69932(17) 0.5169(3) 0.55384(9) 0.0411(3) Uani 1 1 d .
H12A H 0.6709 0.3980 0.5966 0.049 Uiso 1 1 calc R
C13 C 0.80514(15) 0.7066(3) 0.57818(8) 0.0376(3) Uani 1 1 d .
H13A H 0.8502 0.7184 0.6375 0.045 Uiso 1 1 calc R
C14 C 0.84537(17) 0.8796(3) 0.51603(10) 0.0425(4) Uani 1 1 d .
H14A H 0.9186 1.0108 0.5325 0.051 Uiso 1 1 calc R
C15 C 0.77884(16) 0.8622(3) 0.42925(9) 0.0351(3) Uani 1 1 d .
H15A H 0.8066 0.9830 0.3870 0.042 Uiso 1 1 calc R
H1N H 0.5060(19) 0.109(4) 0.0220(10) 0.038(4) Uiso 1 1 d .

loop_
_atom_site_aniso_label
_atom_site_aniso_U_11
_atom_site_aniso_U_22
_atom_site_aniso_U_33
_atom_site_aniso_U_23
_atom_site_aniso_U_13
_atom_site_aniso_U_12
O1 0.0250(4) 0.0397(5) 0.0344(5) -0.0024(4) 0.0025(3) 0.0042(4)
N1 0.0317(5) 0.0279(5) 0.0233(5) -0.0016(5) 0.0070(4) 0.0010(5)
N2 0.0204(5) 0.0299(5) 0.0204(5) -0.0027(4) 0.0034(3) -0.0010(4)
C1 0.0211(5) 0.0247(6) 0.0216(5) 0.0002(5) 0.0045(4) -0.0026(5)
C2 0.0249(6) 0.0235(6) 0.0227(5) 0.0018(5) 0.0040(4) -0.0007(5)
C3 0.0254(6) 0.0328(7) 0.0321(6) -0.0025(5) 0.0062(5) 0.0015(5)
C4 0.0244(6) 0.0373(6) 0.0223(6) -0.0029(6) 0.0027(4) -0.0012(6)
C5 0.0261(6) 0.0398(7) 0.0288(6) -0.0042(6) 0.0007(5) -0.0001(6)
C6 0.0267(6) 0.0455(8) 0.0322(6) -0.0069(6) 0.0063(5) 0.0025(6)
C7 0.0266(6) 0.0376(7) 0.0307(6) -0.0101(6) 0.0046(5) 0.0012(6)
C8 0.0233(6) 0.0303(6) 0.0214(5) 0.0013(5) 0.0050(4) -0.0005(5)
C9 0.0260(6) 0.0273(6) 0.0244(6) 0.0008(5) 0.0032(4) 0.0013(5)
C10 0.0236(5) 0.0294(6) 0.0263(6) -0.0035(5) -0.0002(4) 0.0032(5)
C11 0.0391(7) 0.0351(7) 0.0313(7) 0.0026(6) -0.0068(5) -0.0043(6)
C12 0.0458(8) 0.0448(9) 0.0308(7) 0.0074(6) -0.0056(6) 0.0030(7)
C13 0.0365(7) 0.0466(9) 0.0278(6) -0.0088(6) -0.0068(5) 0.0092(7)
C14 0.0379(7) 0.0495(8) 0.0388(8) -0.0153(7) -0.0035(6) -0.0081(7)
C15 0.0355(7) 0.0378(7) 0.0319(7) -0.0056(6) 0.0030(5) -0.0063(6)

loop_
_atom_type_symbol
_atom_type_description
_atom_type_scat_dispersion_real
_atom_type_scat_dispersion_imag
_atom_type_scat_source
C C 0.0181 0.0091 'International Tables Vol C Tables 4.2.6.8 and 6.1.1.4'
H H 0.0000 0.0000 'International Tables Vol C Tables 4.2.6.8 and 6.1.1.4'
N N 0.0311 0.0180 'International Tables Vol C Tables 4.2.6.8 and 6.1.1.4'
O O 0.0492 0.0322 'International Tables Vol C Tables 4.2.6.8 and 6.1.1.4'

loop_
_geom_angle_atom_site_label_1
_geom_angle_atom_site_label_2
_geom_angle_atom_site_label_3
_geom_angle
C6 O1 C5 109.17(9)
C3 N1 C2 59.92(7)
C3 N1 H1N 107.9(10)
C2 N1 H1N 107.8(10)
C7 N2 C4 108.23(9)
C7 N2 C1 111.99(9)
C4 N2 C1 111.27(8)
N2 C1 C8 110.61(8)
N2 C1 C2 109.95(9)
C8 C1 C2 108.97(9)
N2 C1 H1A 109.1
C8 C1 H1A 109.1
C2 C1 H1A 109.1
C3 C2 N1 60.03(7)
C3 C2 C1 120.48(10)
N1 C2 C1 117.78(10)
C3 C2 H2A 115.7
N1 C2 H2A 115.7
C1 C2 H2A 115.7
C2 C3 N1 60.05(7)
C2 C3 H3A 117.8
N1 C3 H3A 117.8
C2 C3 H3B 117.8
N1 C3 H3B 117.8
H3A C3 H3B 114.9
N2 C4 C5 109.71(9)
N2 C4 H4A 109.7
C5 C4 H4A 109.7
N2 C4 H4B 109.7
C5 C4 H4B 109.7
H4A C4 H4B 108.2
O1 C5 C4 111.92(11)
O1 C5 H5A 109.2
C4 C5 H5A 109.2
O1 C5 H5B 109.2
C4 C5 H5B 109.2
H5A C5 H5B 107.9
O1 C6 C7 111.52(10)
O1 C6 H6A 109.3
C7 C6 H6A 109.3
O1 C6 H6B 109.3
C7 C6 H6B 109.3
H6A C6 H6B 108.0
N2 C7 C6 110.52(11)
N2 C7 H7A 109.5
C6 C7 H7A 109.5
N2 C7 H7B 109.5
C6 C7 H7B 109.5
H7A C7 H7B 108.1
C9 C8 C1 124.58(11)
C9 C8 H8A 117.7
C1 C8 H8A 117.7
C8 C9 C10 126.31(11)
C8 C9 H9A 116.8
C10 C9 H9A 116.8
C11 C10 C15 117.87(11)
C11 C10 C9 122.09(11)
C15 C10 C9 120.03(11)
C12 C11 C10 121.02(13)
C12 C11 H11A 119.5
C10 C11 H11A 119.5
C13 C12 C11 120.43(13)
C13 C12 H12A 119.8
C11 C12 H12A 119.8
C12 C13 C14 119.61(12)
C12 C13 H13A 120.2
C14 C13 H13A 120.2
C13 C14 C15 120.07(13)
C13 C14 H14A 120.0
C15 C14 H14A 120.0
C10 C15 C14 121.00(13)
C10 C15 H15A 119.5
C14 C15 H15A 119.5

loop_
_geom_bond_atom_site_label_1
_geom_bond_atom_site_label_2
_geom_bond_distance
O1 C6 1.4244(14)
O1 C5 1.4260(17)
N1 C3 1.4747(15)
N1 C2 1.4750(14)
N1 H1N 0.922(19)
N2 C7 1.4610(16)
N2 C4 1.4677(14)
N2 C1 1.4768(14)
C1 C8 1.5051(15)
C1 C2 1.5128(16)
C1 H1A 1.0000
C2 C3 1.4731(16)
C2 H2A 1.0000
C3 H3A 0.9900
C3 H3B 0.9900
C4 C5 1.5104(17)
C4 H4A 0.9900
C4 H4B 0.9900
C5 H5A 0.9900
C5 H5B 0.9900
C6 C7 1.5146(16)
C6 H6A 0.9900
C6 H6B 0.9900
C7 H7A 0.9900
C7 H7B 0.9900
C8 C9 1.3236(18)
C8 H8A 0.9500
C9 C10 1.4812(15)
C9 H9A 0.9500
C10 C11 1.3905(19)
C10 C15 1.3909(19)
C11 C12 1.3855(17)
C11 H11A 0.9500
C12 C13 1.375(2)
C12 H12A 0.9500
C13 C14 1.378(2)
C13 H13A 0.9500
C14 C15 1.3916(19)
C14 H14A 0.9500
C15 H15A 0.9500

loop_
_geom_hbond_atom_site_label_D
_geom_hbond_atom_site_label_H
_geom_hbond_atom_site_label_A
_geom_hbond_distance_DH
_geom_hbond_distance_HA
_geom_hbond_distance_DA
_geom_hbond_angle_DHA
_geom_hbond_site_symmetry_A
N1 H1N N1 0.922(19) 2.091(19) 3.0093(10) 174.1(14) 2_645

loop_
_geom_torsion_atom_site_label_1
_geom_torsion_atom_site_label_2
_geom_torsion_atom_site_label_3
_geom_torsion_atom_site_label_4
_geom_torsion
C7 N2 C1 C8 56.43(13)
C4 N2 C1 C8 177.71(11)
C7 N2 C1 C2 176.82(9)
C4 N2 C1 C2 -61.90(13)
C3 N1 C2 C1 110.98(11)
N2 C1 C2 C3 165.18(10)
C8 C1 C2 C3 -73.44(13)
N2 C1 C2 N1 95.37(11)
C8 C1 C2 N1 -143.26(10)
C1 C2 C3 N1 -106.56(11)
C7 N2 C4 C5 -57.62(14)
C1 N2 C4 C5 178.92(11)
C6 O1 C5 C4 -58.44(13)
N2 C4 C5 O1 59.50(14)
C5 O1 C6 C7 57.59(15)
C4 N2 C7 C6 57.53(13)
C1 N2 C7 C6 -179.46(10)
O1 C6 C7 N2 -58.71(15)
N2 C1 C8 C9 -129.77(12)
C2 C1 C8 C9 109.26(13)
C1 C8 C9 C10 -178.24(11)
C8 C9 C10 C11 0.59(19)
C8 C9 C10 C15 -177.90(13)
C15 C10 C11 C12 0.2(2)
C9 C10 C11 C12 -178.34(12)
C10 C11 C12 C13 -0.5(2)
C11 C12 C13 C14 0.4(2)
C12 C13 C14 C15 0.1(2)
C11 C10 C15 C14 0.33(19)
C9 C10 C15 C14 178.89(12)
C13 C14 C15 C10 -0.5(2)
